data_9013589
loop_
_publ_author_name
'Kyono, A.'

_publ_section_title
;Molecular conformation and anion configuration variations for As4S4 and
 As4Se4 in an anion-substituted solid solution Locality: synthetic Note:
 S1Se2-7
;
_journal_name_full 'American Mineralogist'
_journal_page_first 451
_journal_page_last 460
_journal_paper_doi 10.2138/am.2009.3075
_journal_volume 94
_journal_year 2009
_chemical_formula_structural As4Se4
_chemical_formula_sum 'As S0.395 Se0.605'
_space_group_IT_number 14
_symmetry_space_group_name_Hall '-P 2yn'
_symmetry_space_group_name_H-M 'P 1 21/n 1'
_cell_angle_alpha 90
_cell_angle_beta 106.5078
_cell_angle_gamma 90
_cell_length_a 9.5056
_cell_length_b 13.6975
_cell_length_c 6.6851
_cell_volume 834.542
_exptl_crystal_density_diffrn 4.309
_cod_original_formula_sum 'As (S.395 Se.605)'
_cod_database_code 9013589

loop_
_symmetry_equiv_pos_as_xyz
x,y,z
1/2+x,1/2-y,1/2+z
1/2-x,1/2+y,1/2-z
-x,-y,-z

loop_
_atom_site_aniso_label
_atom_site_aniso_U_11
_atom_site_aniso_U_22
_atom_site_aniso_U_33
_atom_site_aniso_U_12
_atom_site_aniso_U_13
_atom_site_aniso_U_23
As1 0.02930 0.01800 0.02930 -0.00270 0.00790 -0.00400
As2 0.02240 0.02360 0.03090 -0.00080 0.00990 -0.00030
As3 0.02670 0.02800 0.02170 -0.00050 0.00750 -0.00420
As4 0.02390 0.02530 0.03110 0.00510 0.00480 0.00380
SX1 0.03380 0.02280 0.03030 0.00310 0.01180 0.00010
SeX1 0.03380 0.02280 0.03030 0.00310 0.01180 0.00010
SX2 0.02500 0.02650 0.02830 -0.00190 0.01150 0.00330
SeX2 0.02500 0.02650 0.02830 -0.00190 0.01150 0.00330
SX3 0.02790 0.02290 0.03360 0.00210 0.00900 0.00610
SeX3 0.02790 0.02290 0.03360 0.00210 0.00900 0.00610
SX4 0.03340 0.03060 0.03230 0.00410 0.01610 -0.00410
SeX4 0.03340 0.03060 0.03230 0.00410 0.01610 -0.00410

loop_
_atom_site_label
_atom_site_fract_x
_atom_site_fract_y
_atom_site_fract_z
_atom_site_occupancy
_atom_site_U_iso_or_equiv
_atom_site_type_symbol
_atom_site_attached_hydrogens
As1 0.11704 -0.01946 0.75890 1.00000 0.02560 As 0
As2 0.42480 0.14047 0.86070 1.00000 0.02510 As 0
As3 0.32340 0.12956 0.17580 1.00000 0.02530 As 0
As4 0.03951 0.16078 0.70730 1.00000 0.02740 As 0
SX1 0.34315 -0.00927 0.69696 0.34300 0.02840 S 0
SeX1 0.34315 -0.00927 0.69696 0.65700 0.02840 Se 0
SX2 0.21404 -0.02474 0.11864 0.31200 0.02570 S 0
SeX2 0.21404 -0.02474 0.11864 0.68800 0.02570 Se 0
SX3 0.24096 0.22889 0.64035 0.53100 0.02810 S 0
SeX3 0.24096 0.22889 0.64035 0.46900 0.02810 Se 0
SX4 0.10915 0.21468 0.05507 0.39500 0.03060 S 0
SeX4 0.10915 0.21468 0.05507 0.60500 0.03060 Se 0

loop_
_cod_changelog_entry_id
_cod_changelog_entry_author
_cod_changelog_entry_date
_cod_changelog_entry_text
1
;cod-tools version 3.8.0
Id: cif_guess_AMCSD_atom_types 9581 2023-05-17 12:35:41Z saulius
;
2023-05-23T09:24:47+03:00
;Derived atom types and hydrogen counts
from atom names that follow the AMCSD naming convention
(Wat == water, O-H == hydroxyl).
;

_cell_formula_units_Z 16
